data_2000555
loop_
_publ_author_name
'Toscano, R. A.'
'Rubio, M.'
'Cetina, R.'
'P\'erez-Ibarra, B. M.'

_publ_section_title
;
 Structure of a <i>p</i>-nitrobenzoyl praziquantel analogue
;
_journal_issue 10
_journal_name_full 'Acta Crystallographica Section C'
_journal_page_first 1868
_journal_page_last 1870
_journal_paper_doi 10.1107/S0108270192001902
_journal_volume 48
_journal_year 1992
_chemical_formula_sum 'C19 H17 N3 O4'
_chemical_formula_weight 351.4
_symmetry_cell_setting monoclinic
_symmetry_space_group_name_Hall '-C 2yc'
_symmetry_space_group_name_H-M 'C 1 2/c 1'
_cell_angle_alpha 90
_cell_angle_beta 105.79(3)
_cell_angle_gamma 90
_cell_formula_units_Z 8
_cell_length_a 22.704(5)
_cell_length_b 10.330(2)
_cell_length_c 14.808(3)
_cell_volume 3341.9(13)
_diffrn_radiation_type Cu
_diffrn_radiation_wavelength 1.54178
_exptl_absorpt_coefficient_mu 0.80
_exptl_crystal_density_diffrn 1.40
_exptl_crystal_F_000 1472
_cod_data_source_file hh0582.cif
_cod_data_source_block hh0582a
_cod_original_cell_volume 3341.9(6)
_cod_database_code 2000555

loop_
_atom_site_label
_atom_site_fract_x
_atom_site_fract_y
_atom_site_fract_z
_atom_site_U_iso_or_equiv
C(1) .30250(10) .2504(2) .91310(10) .0380(10)
N(2) .32400(10) .37710(10) .89390(10) .0400(10)
C(3) .27790(10) .4778(2) .88580(10) .0460(10)
C(4) .21440(10) .4388(2) .83310(10) .0410(10)
O(1) .17540(10) .52380(10) .81060(10) .0550(10)
N(5) .20200(10) .31220(10) .81380(10) .0420(10)
C(6) .14130(10) .2726(2) .7590(2) .0530(10)
C(7) .11570(10) .1733(2) .8131(2) .0600(10)
C(7a) .16000(10) .0638(2) .84420(10) .0450(10)
C(8) .13970(10) -.0578(2) .86320(10) .0580(10)
C(9) .17870(10) -.1612(2) .88770(10) .0570(10)
C(10) .23980(10) -.1443(2) .89300(10) .0510(10)
C(11) .26100(10) -.0256(2) .87480(10) .0440(10)
C(11a) .22190(10) .0806(2) .85180(10) .0390(10)
C(11b) .24860(10) .2103(2) .83260(10) .0370(10)
C(12) .38240(10) .4115(2) .89990(10) .0430(10)
O(2) .39770(10) .52550(10) .90030(10) .0610(10)
C(13) .42820(10) .3063(2) .90390(10) .0410(10)
C(14) .41790(10) .2071(2) .83810(10) .0450(10)
C(15) .46120(10) .1125(2) .84280(10) .0500(10)
C(16) .51480(10) .1184(2) .91390(10) .0500(10)
N(1) .56010(10) .0133(2) .9222(2) .0690(10)
O(3) .54630(10) -.0746(2) .8666(2) .0990(10)
O(4) .60650(10) .0185(2) .9834(2) .1160(10)
C(17) .52690(10) .2174(2) .9789(2) .0590(10)
C(18) .48300(10) .3121(2) .97280(10) .0540(10)
H(1a) .3350 .1885 .9200 .060
H(1b) .2901 .2540 .9700 .060
H(3a) .2773 .5030 .9479 .060
H(3b) .2895 .5506 .8542 .060
H(6a) .1147 .3467 .7466 .060
H(6b) .1438 .2356 .7008 .060
H(7a) .0780 .1399 .7736 .060
H(7b) .1082 .2138 .8673 .060
H(8) .0971 -.0696 .8591 .060
H(9) .1637 -.2440 .9009 .060
H(10) .2676 -.2160 .9095 .060
H(11) .3036 -.0154 .8780 .060
H(11b) .2628 .1986 .7778 .060
H(14) .3802 .2045 .7890 .060
H(15) .4543 .0438 .7974 .060
H(17) .5648 .2203 1.0273 .060
H(18) .4908 .3826 1.0167 .060

loop_
_geom_angle_atom_site_label_1
_geom_angle_atom_site_label_2
_geom_angle_atom_site_label_3
_geom_angle
N(2) C(1) C(11b) 109.60(10)
C(1) N(2) C(12) 126.80(10)
N(2) C(3) C(4) 114.80(10)
C(3) C(4) N(5) 119.1(2)
C(4) N(5) C(6) 120.10(10)
C(6) N(5) C(11b) 115.40(10)
C(6) C(7) C(7a) 110.7(2)
C(7) C(7a) C(11a) 120.7(2)
C(7a) C(8) C(9) 122.0(2)
C(9) C(10) C(11) 120.3(2)
C(7a) C(11a) C(11) 119.0(2)
C(11) C(11a) C(11b) 118.5(2)
C(1) C(11b) C(11a) 111.70(10)
N(2) C(12) O(2) 121.6(2)
O(2) C(12) C(13) 120.3(2)
C(12) C(13) C(18) 118.4(2)
C(13) C(14) C(15) 120.5(2)
C(15) C(16) N(1) 118.7(2)
N(1) C(16) C(17) 119.0(2)
C(16) N(1) O(4) 118.9(2)
C(16) C(17) C(18) 118.5(2)
C(1) N(2) C(3) 112.80(10)
C(3) N(2) C(12) 119.20(10)
C(3) C(4) O(1) 118.1(2)
O(1) C(4) N(5) 122.7(2)
C(4) N(5) C(11b) 123.90(10)
N(5) C(6) C(7) 109.7(2)
C(7) C(7a) C(8) 120.7(2)
C(8) C(7a) C(11a) 118.6(2)
C(8) C(9) C(10) 118.9(2)
C(10) C(11) C(11a) 121.2(2)
C(7a) C(11a) C(11b) 122.50(10)
C(1) C(11b) N(5) 109.90(10)
N(5) C(11b) C(11a) 111.30(10)
N(2) C(12) C(13) 118.1(2)
C(12) C(13) C(14) 121.70(10)
C(14) C(13) C(18) 119.8(2)
C(14) C(15) C(16) 118.5(2)
C(15) C(16) C(17) 122.2(2)
C(16) N(1) O(3) 116.8(2)
O(3) N(1) O(4) 124.3(2)
C(13) C(18) C(17) 120.5(2)

loop_
_geom_bond_atom_site_label_1
_geom_bond_atom_site_label_2
_geom_bond_distance
C(1) N(2) 1.451(2)
N(2) C(3) 1.458(2)
C(3) C(4) 1.494(2)
C(4) N(5) 1.352(2)
N(5) C(11b) 1.464(2)
C(7) C(7a) 1.500(3)
C(7a) C(11a) 1.390(3)
C(9) C(10) 1.378(3)
C(11) C(11a) 1.393(2)
C(12) O(2) 1.228(2)
C(13) C(14) 1.389(3)
C(14) C(15) 1.375(3)
C(16) N(1) 1.477(3)
N(1) O(3) 1.209(3)
C(17) C(18) 1.381(3)
C(1) C(11b) 1.516(2)
N(2) C(12) 1.352(2)
C(4) O(1) 1.227(2)
N(5) C(6) 1.456(2)
C(6) C(7) 1.510(3)
C(7a) C(8) 1.394(3)
C(8) C(9) 1.372(3)
C(10) C(11) 1.370(3)
C(11a) C(11b) 1.529(2)
C(12) C(13) 1.493(3)
C(13) C(18) 1.379(2)
C(15) C(16) 1.377(2)
C(16) C(17) 1.379(3)
N(1) O(4) 1.190(3)
